data_4346900
loop_
_publ_author_name
'Wang, Fei'
'Tang, Yu-Huan'
'Zhang, Jian'

_publ_section_title
;
 Achievement of Bulky Homochirality in Zeolitic Imidazolate-Related
 Frameworks.
;
_journal_issue 23
_journal_name_full 'Inorganic chemistry'
_journal_page_first 11064
_journal_page_last 11066
_journal_paper_doi 10.1021/acs.inorgchem.5b02337
_journal_volume 54
_journal_year 2015
_chemical_formula_moiety 'C15 H17 N14 O Zn2, C3 H7 N O'
_chemical_formula_sum 'C18 H24 N15 O2 Zn2'
_chemical_formula_weight 613.26
_space_group_IT_number 5
_space_group_name_Hall 'C 2y'
_space_group_name_H-M_alt 'C 1 2 1'
_symmetry_cell_setting monoclinic
_symmetry_space_group_name_H-M 'C 1 2 1'
_atom_sites_solution_hydrogens geom
_atom_sites_solution_primary direct
_atom_sites_solution_secondary difmap
_audit_creation_method SHELXL-97
_cell_angle_alpha 90.00
_cell_angle_beta 117.903(11)
_cell_angle_gamma 90.00
_cell_formula_units_Z 4
_cell_length_a 17.437(13)
_cell_length_b 10.020(7)
_cell_length_c 17.902(14)
_cell_measurement_reflns_used 3989
_cell_measurement_temperature 293(2)
_cell_measurement_theta_max 27.4971
_cell_measurement_theta_min 2.4364
_cell_volume 2764(4)
_computing_structure_refinement 'SHELXL-97 (Sheldrick, 1997)'
_computing_structure_solution 'SHELXS-97 (Sheldrick, 1990)'
_diffrn_ambient_temperature 293(2)
_diffrn_detector_area_resol_mean 28.5714
_diffrn_measured_fraction_theta_full 0.993
_diffrn_measured_fraction_theta_max 0.993
_diffrn_measurement_device
;
Saturn724+ (2x2 bin mode)
;
_diffrn_measurement_method CCD_Profile_fitting
_diffrn_radiation_detector CCD
_diffrn_radiation_monochromator Confocal
_diffrn_radiation_source 'Sealed Tube'
_diffrn_radiation_type MoK\a
_diffrn_radiation_wavelength 0.71073
_diffrn_reflns_av_R_equivalents 0.0656
_diffrn_reflns_av_sigmaI/netI 0.0905
_diffrn_reflns_limit_h_max 21
_diffrn_reflns_limit_h_min -22
_diffrn_reflns_limit_k_max 12
_diffrn_reflns_limit_k_min -12
_diffrn_reflns_limit_l_max 23
_diffrn_reflns_limit_l_min -23
_diffrn_reflns_number 15119
_diffrn_reflns_theta_full 27.25
_diffrn_reflns_theta_max 27.25
_diffrn_reflns_theta_min 2.34
_exptl_absorpt_coefficient_mu 1.780
_exptl_absorpt_correction_T_max 0.9163
_exptl_absorpt_correction_T_min 0.8421
_exptl_absorpt_correction_type multi-scan
_exptl_crystal_colour colourless
_exptl_crystal_density_diffrn 1.474
_exptl_crystal_density_method 'not measured'
_exptl_crystal_description prism
_exptl_crystal_F_000 1252
_exptl_crystal_size_max 0.10
_exptl_crystal_size_mid 0.05
_exptl_crystal_size_min 0.05
_refine_diff_density_max 0.919
_refine_diff_density_min -0.361
_refine_diff_density_rms 0.080
_refine_ls_abs_structure_details 'Flack H D (1983), Acta Cryst. A39, 876-881'
_refine_ls_abs_structure_Flack 0.071(15)
_refine_ls_extinction_method none
_refine_ls_goodness_of_fit_ref 0.893
_refine_ls_hydrogen_treatment constr
_refine_ls_matrix_type full
_refine_ls_number_parameters 336
_refine_ls_number_reflns 6081
_refine_ls_number_restraints 1
_refine_ls_restrained_S_all 0.892
_refine_ls_R_factor_all 0.0505
_refine_ls_R_factor_gt 0.0427
_refine_ls_shift/su_max 0.001
_refine_ls_shift/su_mean 0.000
_refine_ls_structure_factor_coef Fsqd
_refine_ls_weighting_details 'calc w=1/[\s^2^(Fo^2^)+(0.0400P)^2^+0.0000P] where P=(Fo^2^+2Fc^2^)/3'
_refine_ls_weighting_scheme calc
_refine_ls_wR_factor_gt 0.0963
_refine_ls_wR_factor_ref 0.0984
_reflns_number_gt 4501
_reflns_number_total 6081
_reflns_threshold_expression >2sigma(I)
_cod_data_source_file ic5b02337_si_002.cif
_cod_data_source_block 2R
_cod_original_sg_symbol_H-M C2
_cod_database_code 4346900

loop_
_symmetry_equiv_pos_as_xyz
'x, y, z'
'-x, y, -z'
'x+1/2, y+1/2, z'
'-x+1/2, y+1/2, -z'

loop_
_atom_site_label
_atom_site_type_symbol
_atom_site_fract_x
_atom_site_fract_y
_atom_site_fract_z
_atom_site_U_iso_or_equiv
_atom_site_adp_type
_atom_site_occupancy
_atom_site_symmetry_multiplicity
_atom_site_calc_flag
_atom_site_refinement_flags
Zn1 Zn 0.87593(3) 0.85985(5) 0.80651(3) 0.03235(12) Uani 1 1 d .
Zn2 Zn 0.65217(3) 1.34939(6) 0.67922(3) 0.03370(13) Uani 1 1 d .
O2 O 0.4122(3) -0.0994(5) 0.7362(3) 0.0940(17) Uani 1 1 d .
O1 O 0.7616(2) 1.2783(3) 0.6448(2) 0.0471(9) Uani 1 1 d .
N13 N 0.9562(2) 0.8318(4) 0.9319(2) 0.0393(10) Uani 1 1 d .
N11 N 0.5594(2) 1.3033(4) 0.5602(2) 0.0386(9) Uani 1 1 d .
N12 N 0.5354(3) 1.1729(4) 0.5356(2) 0.0430(10) Uani 1 1 d .
N14 N 0.9749(3) 0.6999(4) 0.9606(3) 0.0508(12) Uani 1 1 d .
N6 N 0.7143(2) 0.5274(4) 0.6970(2) 0.0364(9) Uani 1 1 d .
N4 N 0.7596(3) 0.7077(4) 0.6630(3) 0.0490(11) Uani 1 1 d .
N5 N 0.7089(3) 0.6023(4) 0.6316(3) 0.0492(11) Uani 1 1 d .
N15 N 0.4922(3) -0.1390(6) 0.6661(3) 0.0695(12) Uani 1 1 d .
N3 N 0.8012(2) 0.6992(4) 0.7494(2) 0.0357(9) Uani 1 1 d .
N10 N 1.0589(2) 0.9075(4) 0.7190(2) 0.0400(9) Uani 1 1 d .
N7 N 0.9589(2) 0.9055(4) 0.7614(2) 0.0359(9) Uani 1 1 d .
N2 N 0.7945(2) 1.0067(4) 0.7947(2) 0.0356(9) Uani 1 1 d .
N1 N 0.7110(2) 1.1940(4) 0.7570(2) 0.0376(9) Uani 1 1 d .
N9 N 1.0694(3) 1.0149(5) 0.7686(3) 0.0549(12) Uani 1 1 d .
N8 N 1.0120(3) 1.0148(5) 0.7943(3) 0.0592(13) Uani 1 1 d .
C10 C 0.7718(4) 0.5853(5) 0.7665(3) 0.0389(13) Uani 1 1 d .
C5 C 0.7569(4) 0.9312(6) 0.9099(3) 0.0607(16) Uani 1 1 d .
H5A H 0.7910 0.8547 0.9251 0.073 Uiso 1 1 calc R
C14 C 0.5000 1.3786(7) 0.5000 0.0388(16) Uani 1 2 d S
C20 C 0.4173(4) -0.1278(9) 0.5828(4) 0.096(3) Uani 1 1 d .
H20A H 0.3660 -0.1135 0.5887 0.144 Uiso 1 1 calc R
H20B H 0.4111 -0.2086 0.5517 0.144 Uiso 1 1 calc R
H20C H 0.4254 -0.0540 0.5530 0.144 Uiso 1 1 calc R
C16 C 1.0000 0.9056(7) 1.0000 0.0496(19) Uani 1 2 d S
C19 C 0.5798(4) -0.1612(10) 0.6758(5) 0.111(3) Uani 1 1 d .
H19A H 0.6210 -0.1632 0.7348 0.166 Uiso 1 1 calc R
H19B H 0.5944 -0.0901 0.6487 0.166 Uiso 1 1 calc R
H19C H 0.5813 -0.2447 0.6502 0.166 Uiso 1 1 calc R
C11 C 0.7978(4) 0.5315(7) 0.8531(3) 0.086(2) Uani 1 1 d .
H11A H 0.8392 0.5906 0.8946 0.129 Uiso 1 1 calc R
H11B H 0.8234 0.4448 0.8586 0.129 Uiso 1 1 calc R
H11C H 0.7475 0.5247 0.8616 0.129 Uiso 1 1 calc R
C18 C 0.4828(4) -0.1212(7) 0.7364(4) 0.078(2) Uani 1 1 d .
H18A H 0.5325 -0.1255 0.7884 0.093 Uiso 1 1 calc R
C3 C 0.6580(4) 1.0815(7) 0.9282(4) 0.080(2) Uani 1 1 d .
H3A H 0.6267 1.1025 0.9568 0.096 Uiso 1 1 calc R
C4 C 0.7080(4) 0.9637(7) 0.9494(4) 0.077(2) Uani 1 1 d .
H4A H 0.7079 0.9071 0.9905 0.092 Uiso 1 1 calc R
C17 C 1.0000 1.0578(8) 1.0000 0.111(5) Uani 1 2 d S
H17A H 0.9637 1.0897 0.9437 0.167 Uiso 0.50 1 calc PR
H17B H 1.0581 1.0897 1.0193 0.167 Uiso 0.50 1 calc PR
H17C H 0.9782 1.0897 1.0370 0.167 Uiso 0.50 1 calc PR
C15 C 0.5000 1.5287(9) 0.5000 0.083(4) Uani 1 2 d S
H15A H 0.5492 1.5607 0.5500 0.125 Uiso 0.50 1 calc PR
H15B H 0.4476 1.5607 0.4990 0.125 Uiso 0.50 1 calc PR
H15C H 0.5032 1.5607 0.4510 0.125 Uiso 0.50 1 calc PR
C12 C 0.9898(3) 0.8433(6) 0.7155(3) 0.0404(10) Uani 1 1 d .
C7 C 0.7656(3) 1.1139(5) 0.7436(3) 0.0347(11) Uani 1 1 d .
C6 C 0.7544(3) 1.0163(5) 0.8460(3) 0.0429(11) Uani 1 1 d .
C8 C 0.7904(3) 1.1448(5) 0.6748(3) 0.0403(11) Uani 1 1 d .
H8A H 0.8538 1.1416 0.6993 0.048 Uiso 1 1 calc R
C1 C 0.7034(3) 1.1331(5) 0.8237(3) 0.0403(11) Uani 1 1 d .
C2 C 0.6545(4) 1.1668(6) 0.8656(3) 0.0595(16) Uani 1 1 d .
H2A H 0.6210 1.2440 0.8516 0.071 Uiso 1 1 calc R
C9 C 0.7512(4) 1.0458(6) 0.6014(3) 0.0587(15) Uani 1 1 d .
H9A H 0.7693 1.0685 0.5599 0.088 Uiso 1 1 calc R
H9B H 0.6890 1.0494 0.5761 0.088 Uiso 1 1 calc R
H9C H 0.7705 0.9572 0.6220 0.088 Uiso 1 1 calc R
C13 C 0.9512(4) 0.7153(7) 0.6670(4) 0.093(3) Uani 1 1 d .
H13A H 0.9018 0.6901 0.6739 0.139 Uiso 1 1 calc R
H13B H 0.9939 0.6456 0.6884 0.139 Uiso 1 1 calc R
H13C H 0.9336 0.7292 0.6082 0.139 Uiso 1 1 calc R

loop_
_atom_site_aniso_label
_atom_site_aniso_U_11
_atom_site_aniso_U_22
_atom_site_aniso_U_33
_atom_site_aniso_U_23
_atom_site_aniso_U_13
_atom_site_aniso_U_12
Zn1 0.0284(2) 0.0322(3) 0.0319(2) -0.0011(3) 0.01034(19) 0.0000(3)
Zn2 0.0296(2) 0.0312(3) 0.0340(2) 0.0003(3) 0.00968(19) -0.0027(3)
O2 0.077(3) 0.088(4) 0.121(4) -0.024(3) 0.050(3) -0.013(3)
O1 0.057(2) 0.038(2) 0.050(2) 0.0103(16) 0.0279(18) 0.0060(17)
N13 0.0311(18) 0.046(3) 0.0313(18) 0.0014(18) 0.0069(15) -0.0003(19)
N11 0.031(2) 0.036(2) 0.035(2) -0.0011(15) 0.0031(17) 0.0037(16)
N12 0.036(3) 0.044(3) 0.036(2) -0.0044(17) 0.0059(19) -0.0004(19)
N14 0.046(3) 0.035(2) 0.049(3) -0.0024(19) 0.003(2) -0.002(2)
N6 0.033(2) 0.030(2) 0.039(2) 0.0019(17) 0.0109(18) -0.0024(17)
N4 0.044(3) 0.048(3) 0.040(2) 0.003(2) 0.008(2) -0.014(2)
N5 0.054(3) 0.041(3) 0.039(2) 0.0014(19) 0.011(2) -0.013(2)
N15 0.064(3) 0.053(3) 0.088(3) -0.003(4) 0.033(3) -0.004(4)
N3 0.032(2) 0.029(2) 0.036(2) -0.0018(16) 0.0088(18) -0.0053(17)
N10 0.036(2) 0.034(2) 0.047(2) -0.0001(17) 0.0177(19) -0.0005(18)
N7 0.032(2) 0.032(2) 0.047(2) 0.0014(16) 0.0207(18) -0.0026(16)
N2 0.035(2) 0.037(2) 0.038(2) 0.0029(17) 0.0191(18) 0.0068(18)
N1 0.034(2) 0.040(2) 0.038(2) 0.0041(17) 0.0160(18) 0.0072(18)
N9 0.049(3) 0.051(3) 0.074(3) -0.022(2) 0.036(3) -0.014(2)
N8 0.056(3) 0.051(3) 0.085(3) -0.032(3) 0.045(3) -0.025(2)
C10 0.038(3) 0.041(3) 0.038(3) -0.001(2) 0.017(2) -0.004(2)
C5 0.078(4) 0.060(4) 0.050(3) 0.022(3) 0.034(3) 0.027(3)
C14 0.031(3) 0.036(4) 0.040(3) 0.000 0.008(3) 0.000
C20 0.075(4) 0.113(7) 0.072(4) 0.008(5) 0.012(3) -0.031(6)
C16 0.053(5) 0.039(4) 0.041(4) 0.000 0.008(4) 0.000
C19 0.064(4) 0.101(6) 0.164(7) -0.034(7) 0.051(5) -0.007(5)
C11 0.113(6) 0.093(5) 0.033(3) -0.001(3) 0.019(4) -0.056(5)
C18 0.069(4) 0.064(6) 0.092(5) -0.006(4) 0.031(4) -0.010(4)
C3 0.096(5) 0.109(6) 0.057(4) 0.032(4) 0.054(4) 0.052(4)
C4 0.104(5) 0.090(5) 0.062(4) 0.037(3) 0.059(4) 0.039(4)
C17 0.151(11) 0.031(5) 0.062(6) 0.000 -0.026(7) 0.000
C15 0.056(6) 0.048(5) 0.080(7) 0.000 -0.023(5) 0.000
C12 0.037(2) 0.038(3) 0.048(2) -0.006(3) 0.0219(19) 0.003(3)
C7 0.029(2) 0.033(2) 0.036(2) 0.0007(19) 0.010(2) 0.0015(19)
C6 0.042(3) 0.046(3) 0.038(3) 0.005(2) 0.016(2) 0.011(2)
C8 0.036(3) 0.038(3) 0.050(3) 0.004(2) 0.023(2) 0.007(2)
C1 0.044(3) 0.044(3) 0.032(2) 0.005(2) 0.017(2) 0.010(2)
C2 0.065(4) 0.070(4) 0.052(3) 0.014(3) 0.035(3) 0.029(3)
C9 0.075(4) 0.059(4) 0.045(3) 0.001(3) 0.031(3) 0.011(3)
C13 0.112(6) 0.069(4) 0.148(7) -0.059(5) 0.104(6) -0.049(4)

loop_
_atom_type_symbol
_atom_type_description
_atom_type_scat_dispersion_real
_atom_type_scat_dispersion_imag
_atom_type_scat_source
C C 0.0033 0.0016 'International Tables Vol C Tables 4.2.6.8 and 6.1.1.4'
H H 0.0000 0.0000 'International Tables Vol C Tables 4.2.6.8 and 6.1.1.4'
N N 0.0061 0.0033 'International Tables Vol C Tables 4.2.6.8 and 6.1.1.4'
O O 0.0106 0.0060 'International Tables Vol C Tables 4.2.6.8 and 6.1.1.4'
Zn Zn 0.2839 1.4301 'International Tables Vol C Tables 4.2.6.8 and 6.1.1.4'

loop_
_geom_angle_atom_site_label_1
_geom_angle_atom_site_label_2
_geom_angle_atom_site_label_3
_geom_angle
_geom_angle_site_symmetry_1
_geom_angle_site_symmetry_3
N2 Zn1 N7 113.68(16) . .
N2 Zn1 N3 106.05(16) . .
N7 Zn1 N3 113.09(16) . .
N2 Zn1 N13 107.97(16) . .
N7 Zn1 N13 102.80(16) . .
N3 Zn1 N13 113.33(17) . .
N1 Zn2 N6 120.45(16) . 1_565
N1 Zn2 N11 116.45(16) . .
N6 Zn2 N11 117.84(15) 1_565 .
N1 Zn2 N10 101.54(15) . 3_455
N6 Zn2 N10 98.18(15) 1_565 3_455
N11 Zn2 N10 93.10(16) . 3_455
N1 Zn2 O1 74.74(14) . .
N6 Zn2 O1 82.49(14) 1_565 .
N11 Zn2 O1 90.13(15) . .
N10 Zn2 O1 175.91(13) 3_455 .
C8 O1 Zn2 111.4(3) . .
C16 N13 N14 104.8(4) . .
C16 N13 Zn1 138.0(4) . .
N14 N13 Zn1 117.2(3) . .
C14 N11 N12 105.9(4) . .
C14 N11 Zn2 131.1(3) . .
N12 N11 Zn2 121.5(3) . .
N12 N12 N11 108.7(2) 2_656 .
N14 N14 N13 109.2(2) 2_757 .
C10 N6 N5 106.7(4) . .
C10 N6 Zn2 130.6(3) . 1_545
N5 N6 Zn2 122.3(3) . 1_545
N5 N4 N3 109.0(4) . .
N4 N5 N6 108.2(4) . .
C18 N15 C20 120.1(5) . .
C18 N15 C19 118.7(6) . .
C20 N15 C19 121.1(5) . .
C10 N3 N4 104.6(4) . .
C10 N3 Zn1 141.8(3) . .
N4 N3 Zn1 113.4(3) . .
C12 N10 N9 104.8(4) . .
C12 N10 Zn2 131.3(3) . 3_545
N9 N10 Zn2 123.0(3) . 3_545
C12 N7 N8 104.5(4) . .
C12 N7 Zn1 135.8(3) . .
N8 N7 Zn1 118.4(3) . .
C7 N2 C6 104.4(4) . .
C7 N2 Zn1 133.3(3) . .
C6 N2 Zn1 122.4(3) . .
C7 N1 C1 104.4(4) . .
C7 N1 Zn2 120.6(3) . .
C1 N1 Zn2 134.7(3) . .
N8 N9 N10 110.2(4) . .
N9 N8 N7 109.2(4) . .
N6 C10 N3 111.3(4) . .
N6 C10 C11 123.3(5) . .
N3 C10 C11 125.3(5) . .
C4 C5 C6 118.8(5) . .
C4 C5 H5A 120.6 . .
C6 C5 H5A 120.6 . .
N11 C14 N11 110.7(6) 2_656 .
N11 C14 C15 124.7(3) 2_656 .
N11 C14 C15 124.7(3) . .
N15 C20 H20A 109.5 . .
N15 C20 H20B 109.5 . .
H20A C20 H20B 109.5 . .
N15 C20 H20C 109.5 . .
H20A C20 H20C 109.5 . .
H20B C20 H20C 109.5 . .
N13 C16 N13 111.9(6) . 2_757
N13 C16 C17 124.1(3) . .
N13 C16 C17 124.1(3) 2_757 .
N15 C19 H19A 109.5 . .
N15 C19 H19B 109.5 . .
H19A C19 H19B 109.5 . .
N15 C19 H19C 109.5 . .
H19A C19 H19C 109.5 . .
H19B C19 H19C 109.5 . .
C10 C11 H11A 109.5 . .
C10 C11 H11B 109.5 . .
H11A C11 H11B 109.5 . .
C10 C11 H11C 109.5 . .
H11A C11 H11C 109.5 . .
H11B C11 H11C 109.5 . .
O2 C18 N15 124.6(6) . .
O2 C18 H18A 117.7 . .
N15 C18 H18A 117.7 . .
C2 C3 C4 121.3(5) . .
C2 C3 H3A 119.3 . .
C4 C3 H3A 119.3 . .
C5 C4 C3 120.9(5) . .
C5 C4 H4A 119.6 . .
C3 C4 H4A 119.6 . .
C16 C17 H17A 109.5 . .
C16 C17 H17B 109.5 . .
H17A C17 H17B 109.5 . .
C16 C17 H17C 109.5 . .
H17A C17 H17C 109.5 . .
H17B C17 H17C 109.5 . .
C14 C15 H15A 109.5 . .
C14 C15 H15B 109.5 . .
H15A C15 H15B 109.5 . .
C14 C15 H15C 109.5 . .
H15A C15 H15C 109.5 . .
H15B C15 H15C 109.5 . .
N10 C12 N7 111.2(5) . .
N10 C12 C13 125.5(4) . .
N7 C12 C13 123.3(4) . .
N1 C7 N2 115.2(5) . .
N1 C7 C8 121.1(4) . .
N2 C7 C8 123.7(5) . .
N2 C6 C5 131.1(5) . .
N2 C6 C1 108.4(4) . .
C5 C6 C1 120.5(4) . .
O1 C8 C7 108.0(4) . .
O1 C8 C9 110.1(4) . .
C7 C8 C9 112.5(4) . .
O1 C8 H8A 108.7 . .
C7 C8 H8A 108.7 . .
C9 C8 H8A 108.7 . .
N1 C1 C6 107.7(4) . .
N1 C1 C2 132.0(5) . .
C6 C1 C2 120.3(4) . .
C3 C2 C1 118.2(5) . .
C3 C2 H2A 120.9 . .
C1 C2 H2A 120.9 . .
C8 C9 H9A 109.5 . .
C8 C9 H9B 109.5 . .
H9A C9 H9B 109.5 . .
C8 C9 H9C 109.5 . .
H9A C9 H9C 109.5 . .
H9B C9 H9C 109.5 . .
C12 C13 H13A 109.5 . .
C12 C13 H13B 109.5 . .
H13A C13 H13B 109.5 . .
C12 C13 H13C 109.5 . .
H13A C13 H13C 109.5 . .
H13B C13 H13C 109.5 . .

loop_
_geom_bond_atom_site_label_1
_geom_bond_atom_site_label_2
_geom_bond_distance
_geom_bond_site_symmetry_2
Zn1 N2 1.986(4) .
Zn1 N7 2.012(4) .
Zn1 N3 2.022(4) .
Zn1 N13 2.034(4) .
Zn2 N1 2.019(4) .
Zn2 N6 2.033(4) 1_565
Zn2 N11 2.035(4) .
Zn2 N10 2.139(4) 3_455
Zn2 O1 2.372(4) .
O2 C18 1.249(7) .
O1 C8 1.442(5) .
N13 C16 1.321(5) .
N13 N14 1.399(6) .
N11 C14 1.326(5) .
N11 N12 1.379(5) .
N12 N12 1.295(7) 2_656
N14 N14 1.266(8) 2_757
N6 C10 1.312(6) .
N6 N5 1.355(5) .
N6 Zn2 2.033(4) 1_545
N4 N5 1.322(5) .
N4 N3 1.369(5) .
N15 C18 1.354(7) .
N15 C20 1.456(7) .
N15 C19 1.472(7) .
N3 C10 1.344(6) .
N10 C12 1.340(6) .
N10 N9 1.352(5) .
N10 Zn2 2.139(4) 3_545
N7 C12 1.330(5) .
N7 N8 1.376(5) .
N2 C7 1.347(6) .
N2 C6 1.394(6) .
N1 C7 1.349(6) .
N1 C1 1.402(6) .
N9 N8 1.282(6) .
C10 C11 1.497(7) .
C5 C4 1.378(7) .
C5 C6 1.410(7) .
C5 H5A 0.9300 .
C14 N11 1.326(5) 2_656
C14 C15 1.504(11) .
C20 H20A 0.9600 .
C20 H20B 0.9600 .
C20 H20C 0.9600 .
C16 N13 1.321(5) 2_757
C16 C17 1.525(11) .
C19 H19A 0.9600 .
C19 H19B 0.9600 .
C19 H19C 0.9600 .
C11 H11A 0.9600 .
C11 H11B 0.9600 .
C11 H11C 0.9600 .
C18 H18A 0.9300 .
C3 C2 1.388(8) .
C3 C4 1.410(8) .
C3 H3A 0.9300 .
C4 H4A 0.9300 .
C17 H17A 0.9600 .
C17 H17B 0.9600 .
C17 H17C 0.9600 .
C15 H15A 0.9600 .
C15 H15B 0.9600 .
C15 H15C 0.9600 .
C12 C13 1.518(8) .
C7 C8 1.517(7) .
C6 C1 1.410(7) .
C8 C9 1.529(7) .
C8 H8A 0.9800 .
C1 C2 1.414(6) .
C2 H2A 0.9300 .
C9 H9A 0.9600 .
C9 H9B 0.9600 .
C9 H9C 0.9600 .
C13 H13A 0.9600 .
C13 H13B 0.9600 .
C13 H13C 0.9600 .
